data_7108898
loop_
_publ_author_name
'Ignacio Hernandez'
'You-Xuan Zheng'
'Majid Motevalli'
'Rendy H. C. Tan'
'William P. Gillin'
'Peter B. Wyatt'

_publ_section_title
;
 Efficient sensitized emission in Yb(III) pentachlorotropolonate complexes
;
_journal_issue 19
_journal_name_full 'Chemical communications (Cambridge, England)'
_journal_page_first 1933
_journal_page_last 1935
_journal_paper_doi 10.1039/c3cc38610d
_journal_volume 49
_journal_year 2013
_chemical_formula_sum 'C28.5 H17.5 Cl15 N2.5 O8.5 Yb'
_chemical_formula_weight 1235.74
_chemical_name_systematic
;
?
;
_space_group_IT_number 14
_symmetry_cell_setting monoclinic
_symmetry_Int_Tables_number 14
_symmetry_space_group_name_Hall '-P 2yn'
_symmetry_space_group_name_H-M 'P 1 21/n 1'
_atom_sites_solution_hydrogens geom
_atom_sites_solution_primary direct
_atom_sites_solution_secondary difmap
_audit_creation_method SHELXL-97
_cell_angle_alpha 90.00
_cell_angle_beta 96.087(2)
_cell_angle_gamma 90.00
_cell_formula_units_Z 4
_cell_length_a 7.7050(2)
_cell_length_b 20.5764(7)
_cell_length_c 25.2321(8)
_cell_measurement_reflns_used 8985
_cell_measurement_temperature 120(2)
_cell_measurement_theta_max 27.48
_cell_measurement_theta_min 2.91
_cell_volume 3977.8(2)
_computing_cell_refinement 'DENZO (Otwinowski & Minor, 1997) & COLLECT (Hooft, R.W.W., 1998)'
_computing_data_collection 'COLLECT (Hooft, R.W.W., 1998)'
_computing_data_reduction 'DENZO (Otwinowski & Minor, 1997) & COLLECT (Hooft, R.W.W., 1998)'
_computing_molecular_graphics 'Ortep-3 for Windows (Farrugia, 1997)'
_computing_publication_material 'WinGX publication routines (Farrugia, 1999)'
_computing_structure_refinement 'SHELXL-97 (Sheldrick, 2008)'
_computing_structure_solution 'DIRDIF08 (Beurskens et al, 2008)'
_diffrn_ambient_temperature 120(2)
_diffrn_detector_area_resol_mean 9.091
_diffrn_measured_fraction_theta_full 0.990
_diffrn_measured_fraction_theta_max 0.990
_diffrn_measurement_device_type 'Bruker-Nonius 95mm CCD camera on \k-goniostat'
_diffrn_measurement_method '\f & \w scans'
_diffrn_radiation_monochromator '10cm confocal mirrors'
_diffrn_radiation_source 'Bruker-Nonius FR591 rotating anode'
_diffrn_radiation_type MoK\a
_diffrn_radiation_wavelength 0.71073
_diffrn_reflns_av_R_equivalents 0.0590
_diffrn_reflns_av_sigmaI/netI 0.0520
_diffrn_reflns_limit_h_max 9
_diffrn_reflns_limit_h_min -10
_diffrn_reflns_limit_k_max 26
_diffrn_reflns_limit_k_min -26
_diffrn_reflns_limit_l_max 32
_diffrn_reflns_limit_l_min -32
_diffrn_reflns_number 44322
_diffrn_reflns_theta_full 27.52
_diffrn_reflns_theta_max 27.52
_diffrn_reflns_theta_min 3.03
_exptl_absorpt_coefficient_mu 3.412
_exptl_absorpt_correction_T_max 0.9046
_exptl_absorpt_correction_T_min 0.3730
_exptl_absorpt_correction_type multi-scan
_exptl_absorpt_process_details 'SADABS V2.10 (Sheldrick, G.M., 2003)'
_exptl_crystal_colour yellow
_exptl_crystal_density_diffrn 2.063
_exptl_crystal_density_method 'not measured'
_exptl_crystal_description rod
_exptl_crystal_F_000 2396
_exptl_crystal_size_max 0.36
_exptl_crystal_size_mid 0.05
_exptl_crystal_size_min 0.03
_refine_diff_density_max 4.344
_refine_diff_density_min -3.414
_refine_diff_density_rms 0.155
_refine_ls_extinction_method none
_refine_ls_goodness_of_fit_ref 1.042
_refine_ls_hydrogen_treatment constr
_refine_ls_matrix_type full
_refine_ls_number_parameters 538
_refine_ls_number_reflns 9052
_refine_ls_number_restraints 0
_refine_ls_restrained_S_all 1.042
_refine_ls_R_factor_all 0.0861
_refine_ls_R_factor_gt 0.0591
_refine_ls_shift/su_max 0.002
_refine_ls_shift/su_mean 0.000
_refine_ls_structure_factor_coef Fsqd
_refine_ls_weighting_details 'calc w=1/[\s^2^(Fo^2^)+(0.0295P)^2^+34.8783P] where P=(Fo^2^+2Fc^2^)/3'
_refine_ls_weighting_scheme calc
_refine_ls_wR_factor_gt 0.1180
_refine_ls_wR_factor_ref 0.1308
_reflns_number_gt 6788
_reflns_number_total 9052
_reflns_threshold_expression >2\s(I)
_cod_data_source_file c3cc38610d.txt
_cod_data_source_block pwyz2-1a
_cod_depositor_comments
;
The following automatic conversions were performed:

'_exptl_absorpt_correction_type' value 'Multi-scan' changed to
'multi-scan' according to
/usr/data/users/saulius/automatic-downloads/retrospective/RSC/lib/dictionaries/cif_core.dic
dictionary named 'cif_core.dic' version 2.4.2 from 2011-04-26.

Automatic conversion script
Id: cif_fix_values 2281 2013-09-26 08:29:07Z andrius 
;
_cod_original_formula_sum 'C28.50 H17.50 Cl15 N2.50 O8.50 Yb'
_cod_database_code 7108898

loop_
_symmetry_equiv_pos_as_xyz
'x, y, z'
'-x+1/2, y+1/2, -z+1/2'
'-x, -y, -z'
'x-1/2, -y-1/2, z-1/2'

loop_
_atom_site_label
_atom_site_type_symbol
_atom_site_fract_x
_atom_site_fract_y
_atom_site_fract_z
_atom_site_U_iso_or_equiv
_atom_site_adp_type
_atom_site_occupancy
_atom_site_symmetry_multiplicity
_atom_site_calc_flag
_atom_site_refinement_flags
_atom_site_disorder_assembly
_atom_site_disorder_group
C1 C 0.0771(9) 0.1277(3) 0.7574(3) 0.0350(15) Uani 1 1 d . . .
C2 C 0.0807(10) 0.0742(4) 0.7191(3) 0.0393(16) Uani 1 1 d . . .
C3 C 0.0301(10) 0.0773(4) 0.6639(3) 0.0420(17) Uani 1 1 d . . .
C4 C -0.0497(10) 0.1279(4) 0.6330(3) 0.0427(17) Uani 1 1 d . . .
C5 C -0.0760(9) 0.1924(3) 0.6473(3) 0.0364(15) Uani 1 1 d . . .
C6 C -0.0191(9) 0.2229(4) 0.6964(3) 0.0375(16) Uani 1 1 d . . .
C7 C 0.0514(9) 0.1943(4) 0.7439(3) 0.0390(16) Uani 1 1 d . . .
C8 C 0.3039(10) 0.1236(3) 0.9066(3) 0.0401(17) Uani 1 1 d . A .
C9 C 0.4458(10) 0.1255(3) 0.8720(3) 0.0402(17) Uani 1 1 d . A .
C10 C 0.5776(10) 0.1741(4) 0.8738(3) 0.0455(19) Uani 1 1 d . . .
C11 C 0.5737(10) 0.2378(4) 0.8931(3) 0.048(2) Uani 1 1 d . . .
C12 C 0.4388(11) 0.2701(3) 0.9151(3) 0.048(2) Uani 1 1 d . . .
C13 C 0.2938(11) 0.2425(4) 0.9345(3) 0.0459(19) Uani 1 1 d . . .
C14 C 0.2454(11) 0.1765(4) 0.9354(3) 0.0459(19) Uani 1 1 d . . .
C15 C 0.2130(9) -0.1354(3) 0.8776(3) 0.0333(15) Uani 1 1 d . A .
C16 C 0.1213(8) -0.1430(3) 0.8236(3) 0.0307(14) Uani 1 1 d . . .
C17 C 0.0546(8) -0.2023(3) 0.7998(3) 0.0329(15) Uani 1 1 d . . .
C18 C 0.0554(9) -0.2653(3) 0.8199(3) 0.0375(16) Uani 1 1 d . . .
C19 C 0.1140(9) -0.2875(3) 0.8715(3) 0.0379(16) Uani 1 1 d . . .
C20 C 0.1953(9) -0.2513(3) 0.9141(3) 0.0368(15) Uani 1 1 d . . .
C21 C 0.2411(9) -0.1854(3) 0.9164(3) 0.0341(15) Uani 1 1 d . . .
C22 C -0.1248(13) 0.0099(4) 0.8961(3) 0.058(2) Uani 1 1 d . . .
H22 H -0.0958 0.0507 0.9122 0.069 Uiso 1 1 calc R . .
C23 C -0.3249(13) -0.0057(5) 0.9627(3) 0.064(2) Uani 1 1 d . . .
H23A H -0.2827 0.0370 0.9755 0.096 Uiso 1 1 calc R . .
H23B H -0.3066 -0.0373 0.9918 0.096 Uiso 1 1 calc R . .
H23C H -0.4497 -0.0030 0.9505 0.096 Uiso 1 1 calc R . .
C24 C -0.2792(13) -0.0901(4) 0.8959(3) 0.062(2) Uani 1 1 d . . .
H24A H -0.2206 -0.0969 0.8637 0.093 Uiso 1 1 calc R . .
H24B H -0.4059 -0.0918 0.8867 0.093 Uiso 1 1 calc R . .
H24C H -0.2436 -0.1242 0.9219 0.093 Uiso 1 1 calc R . .
Cl1 Cl 0.0635(4) 0.00454(11) 0.63270(8) 0.0721(8) Uani 1 1 d . . .
Cl2 Cl -0.1235(3) 0.10662(11) 0.56794(8) 0.0609(6) Uani 1 1 d . . .
Cl3 Cl -0.1825(2) 0.24149(9) 0.59820(7) 0.0465(4) Uani 1 1 d . . .
Cl4 Cl -0.0437(3) 0.30611(9) 0.69748(7) 0.0445(4) Uani 1 1 d . . .
Cl5 Cl 0.1122(3) 0.24514(10) 0.79754(8) 0.0539(5) Uani 1 1 d . . .
Cl6 Cl 0.7611(3) 0.14891(11) 0.84545(10) 0.0611(6) Uani 1 1 d . . .
Cl7 Cl 0.7595(3) 0.28342(11) 0.88619(9) 0.0649(7) Uani 1 1 d . . .
Cl8 Cl 0.4565(4) 0.35445(10) 0.91860(11) 0.0739(8) Uani 1 1 d . . .
Cl9 Cl 0.1557(3) 0.29563(12) 0.96232(11) 0.0731(8) Uani 1 1 d . . .
Cl10 Cl 0.0763(3) 0.15643(12) 0.97237(8) 0.0639(6) Uani 1 1 d . . .
Cl11 Cl -0.0401(3) -0.18970(9) 0.73507(7) 0.0460(4) Uani 1 1 d . . .
Cl12 Cl -0.0302(3) -0.32413(10) 0.77577(9) 0.0582(6) Uani 1 1 d . . .
Cl13 Cl 0.0790(3) -0.36908(9) 0.88405(10) 0.0606(6) Uani 1 1 d . . .
Cl14 Cl 0.2547(4) -0.29417(10) 0.97274(8) 0.0619(6) Uani 1 1 d . . .
Cl15 Cl 0.3532(3) -0.15682(9) 0.97553(7) 0.0504(5) Uani 1 1 d . . .
Yb1 Yb 0.21565(5) 0.006712(15) 0.829976(11) 0.03884(11) Uani 1 1 d . . .
N1 N -0.2301(8) -0.0260(3) 0.9190(2) 0.0347(13) Uani 1 1 d . . .
N2 N 0.5663(9) -0.0488(3) 0.7168(2) 0.0445(15) Uani 1 1 d . . .
O1 O 0.1142(6) 0.1116(2) 0.80530(18) 0.0398(11) Uani 1 1 d . A .
O2 O 0.1395(8) 0.0217(2) 0.74023(19) 0.0503(14) Uani 1 1 d . A .
O3 O 0.2299(7) 0.0686(2) 0.90746(18) 0.0462(13) Uani 1 1 d . A .
O4 O 0.4577(7) 0.0754(2) 0.8440(2) 0.0469(13) Uani 1 1 d . A .
O5 O 0.2652(7) -0.0783(2) 0.88850(18) 0.0395(12) Uani 1 1 d . A .
O6 O 0.1052(7) -0.0920(2) 0.79639(18) 0.0416(12) Uani 1 1 d . A .
O7 O -0.0575(7) -0.0029(3) 0.85538(19) 0.0468(13) Uani 1 1 d . A .
O8 O 0.4416(8) -0.0410(3) 0.7931(2) 0.0531(14) Uani 1 1 d . A .
C25 C 0.580(2) -0.0306(7) 0.7677(6) 0.041(2) Uani 0.478(12) 1 d P A 1
H25 H 0.6828 -0.0112 0.7847 0.049 Uiso 0.478(12) 1 calc PR A 1
C26 C 0.444(2) -0.0881(9) 0.6914(7) 0.052(3) Uani 0.493(12) 1 d P A 1
H26A H 0.4982 -0.1292 0.6824 0.079 Uiso 0.493(12) 1 calc PR A 1
H26B H 0.3924 -0.0669 0.6587 0.079 Uiso 0.493(12) 1 calc PR A 1
H26C H 0.3526 -0.0968 0.7147 0.079 Uiso 0.493(12) 1 calc PR A 1
C27 C 0.728(3) -0.0337(11) 0.6882(7) 0.066(4) Uani 0.484(13) 1 d P A 1
H27A H 0.7677 -0.0735 0.6719 0.099 Uiso 0.484(13) 1 calc PR A 1
H27B H 0.8209 -0.0167 0.7139 0.099 Uiso 0.484(13) 1 calc PR A 1
H27C H 0.6976 -0.0011 0.6604 0.099 Uiso 0.484(13) 1 calc PR A 1
C25' C 0.420(2) -0.0548(6) 0.7432(5) 0.041(2) Uani 0.522(12) 1 d P A 2
H25' H 0.3100 -0.0681 0.7257 0.049 Uiso 0.522(12) 1 calc PR A 2
C26' C 0.705(2) -0.0130(8) 0.7361(7) 0.052(3) Uani 0.507(12) 1 d P A 2
H26D H 0.8087 -0.0409 0.7417 0.079 Uiso 0.507(12) 1 calc PR A 2
H26E H 0.6828 0.0067 0.7700 0.079 Uiso 0.507(12) 1 calc PR A 2
H26F H 0.7257 0.0213 0.7105 0.079 Uiso 0.507(12) 1 calc PR A 2
C27' C 0.539(3) -0.0727(10) 0.6609(7) 0.066(4) Uani 0.516(13) 1 d P A 2
H27D H 0.6248 -0.1064 0.6555 0.099 Uiso 0.516(13) 1 calc PR A 2
H27E H 0.5518 -0.0365 0.6364 0.099 Uiso 0.516(13) 1 calc PR A 2
H27F H 0.4208 -0.0909 0.6539 0.099 Uiso 0.516(13) 1 calc PR A 2
N3 N 0.5000 0.0000 0.5000 0.072(4) Uani 1 2 d S . .
C28 C 0.333(4) -0.0005(10) 0.5239(12) 0.097(9) Uani 0.50 1 d P . .
O9 O 0.426(3) 0.0831(10) 0.4548(9) 0.131(8) Uani 0.50 1 d P . .
C29 C 0.551(6) 0.0443(11) 0.4615(11) 0.125(13) Uani 0.50 1 d P . .
C30 C 0.354(4) 0.0438(9) 0.4837(10) 0.093(8) Uani 0.50 1 d P . .

loop_
_atom_site_aniso_label
_atom_site_aniso_U_11
_atom_site_aniso_U_22
_atom_site_aniso_U_33
_atom_site_aniso_U_23
_atom_site_aniso_U_13
_atom_site_aniso_U_12
C1 0.035(4) 0.046(4) 0.024(3) 0.000(3) 0.000(3) -0.008(3)
C2 0.047(4) 0.042(4) 0.029(4) -0.001(3) 0.004(3) -0.010(3)
C3 0.059(5) 0.044(4) 0.023(3) 0.002(3) 0.002(3) 0.003(4)
C4 0.049(5) 0.051(4) 0.029(4) -0.004(3) 0.007(3) 0.003(4)
C5 0.036(4) 0.042(4) 0.032(4) 0.006(3) 0.006(3) 0.003(3)
C6 0.031(4) 0.046(4) 0.037(4) 0.000(3) 0.008(3) -0.002(3)
C7 0.037(4) 0.047(4) 0.033(4) -0.002(3) 0.006(3) -0.011(3)
C8 0.054(5) 0.033(4) 0.029(4) 0.004(3) -0.017(3) -0.012(3)
C9 0.041(4) 0.029(4) 0.045(4) 0.007(3) -0.017(3) -0.003(3)
C10 0.044(4) 0.038(4) 0.049(4) 0.009(3) -0.022(3) -0.007(3)
C11 0.045(4) 0.041(4) 0.051(5) 0.012(3) -0.022(4) -0.013(3)
C12 0.054(5) 0.028(4) 0.053(5) 0.004(3) -0.033(4) -0.004(3)
C13 0.055(5) 0.038(4) 0.038(4) -0.008(3) -0.027(4) 0.000(3)
C14 0.056(5) 0.045(4) 0.033(4) -0.004(3) -0.015(3) -0.010(4)
C15 0.031(4) 0.040(4) 0.029(3) -0.004(3) 0.003(3) -0.009(3)
C16 0.029(3) 0.035(3) 0.028(3) 0.000(3) 0.007(3) -0.002(3)
C17 0.026(3) 0.042(4) 0.031(3) -0.011(3) 0.002(3) 0.000(3)
C18 0.033(4) 0.033(4) 0.048(4) -0.013(3) 0.008(3) 0.000(3)
C19 0.038(4) 0.030(3) 0.048(4) 0.003(3) 0.016(3) -0.003(3)
C20 0.041(4) 0.034(4) 0.038(4) 0.003(3) 0.012(3) 0.000(3)
C21 0.036(4) 0.041(4) 0.026(3) 0.001(3) 0.005(3) -0.002(3)
C22 0.088(7) 0.038(4) 0.047(5) 0.006(4) 0.008(5) -0.008(4)
C23 0.076(6) 0.074(6) 0.043(5) 0.009(4) 0.012(4) 0.022(5)
C24 0.078(6) 0.060(5) 0.049(5) -0.007(4) 0.009(5) -0.027(5)
Cl1 0.129(2) 0.0527(12) 0.0296(10) -0.0077(9) -0.0135(11) 0.0316(13)
Cl2 0.0867(16) 0.0600(13) 0.0320(10) -0.0059(8) -0.0128(10) 0.0238(11)
Cl3 0.0457(11) 0.0498(11) 0.0417(10) 0.0009(8) -0.0055(8) 0.0090(8)
Cl4 0.0533(11) 0.0409(10) 0.0397(10) 0.0008(7) 0.0071(8) 0.0032(8)
Cl5 0.0777(15) 0.0465(11) 0.0355(10) -0.0027(8) -0.0039(9) -0.0138(10)
Cl6 0.0368(11) 0.0647(13) 0.0780(15) 0.0043(11) -0.0124(10) -0.0071(9)
Cl7 0.0689(14) 0.0530(12) 0.0657(14) 0.0139(10) -0.0259(11) -0.0320(11)
Cl8 0.0962(18) 0.0289(10) 0.0864(17) 0.0056(10) -0.0382(14) -0.0048(11)
Cl9 0.0601(14) 0.0604(14) 0.0905(18) -0.0394(13) -0.0314(12) 0.0069(11)
Cl10 0.0768(16) 0.0730(15) 0.0414(11) -0.0168(10) 0.0037(10) -0.0171(12)
Cl11 0.0517(11) 0.0466(10) 0.0367(9) -0.0121(8) -0.0089(8) -0.0001(8)
Cl12 0.0607(13) 0.0407(10) 0.0694(14) -0.0161(9) -0.0113(11) -0.0087(9)
Cl13 0.0745(15) 0.0329(10) 0.0744(15) 0.0046(9) 0.0077(12) -0.0081(9)
Cl14 0.1051(18) 0.0418(11) 0.0394(11) 0.0110(8) 0.0111(11) -0.0009(11)
Cl15 0.0771(14) 0.0447(10) 0.0274(9) 0.0030(7) -0.0045(9) -0.0045(9)
Yb1 0.0570(2) 0.03512(17) 0.02311(15) 0.00202(12) -0.00187(12) -0.01564(15)
N1 0.045(3) 0.025(3) 0.033(3) 0.001(2) 0.001(3) -0.007(2)
N2 0.066(4) 0.037(3) 0.032(3) -0.001(3) 0.012(3) -0.002(3)
O1 0.048(3) 0.048(3) 0.022(2) -0.001(2) -0.004(2) -0.005(2)
O2 0.087(4) 0.035(3) 0.026(3) 0.004(2) -0.004(3) -0.010(3)
O3 0.072(4) 0.038(3) 0.026(3) 0.001(2) -0.006(2) -0.021(3)
O4 0.040(3) 0.035(3) 0.062(4) -0.005(2) -0.008(3) -0.003(2)
O5 0.053(3) 0.038(3) 0.026(2) 0.0020(19) -0.003(2) -0.016(2)
O6 0.061(3) 0.037(3) 0.025(2) 0.000(2) -0.005(2) -0.012(2)
O7 0.061(3) 0.051(3) 0.030(3) -0.004(2) 0.011(2) -0.024(3)
O8 0.073(4) 0.051(3) 0.038(3) -0.009(2) 0.021(3) -0.015(3)
C25 0.053(7) 0.035(5) 0.034(5) -0.004(4) -0.001(5) -0.003(5)
C26 0.047(7) 0.060(7) 0.051(7) -0.006(6) 0.010(5) -0.020(6)
C27 0.070(9) 0.089(10) 0.042(7) -0.014(6) 0.018(6) 0.001(7)
C25' 0.053(7) 0.035(5) 0.034(5) -0.004(4) -0.001(5) -0.003(5)
C26' 0.047(7) 0.060(7) 0.051(7) -0.006(6) 0.010(5) -0.020(6)
C27' 0.070(9) 0.089(10) 0.042(7) -0.014(6) 0.018(6) 0.001(7)
N3 0.133(12) 0.038(6) 0.045(6) -0.016(5) 0.003(7) -0.006(7)
C28 0.12(2) 0.036(11) 0.14(2) -0.047(13) 0.062(19) -0.029(12)
O9 0.139(18) 0.084(13) 0.16(2) 0.033(14) -0.014(15) -0.004(13)
C29 0.25(4) 0.036(12) 0.084(18) 0.022(11) -0.02(2) -0.004(19)
C30 0.17(3) 0.020(9) 0.089(17) -0.016(9) 0.018(17) -0.006(13)

loop_
_atom_type_symbol
_atom_type_description
_atom_type_scat_dispersion_real
_atom_type_scat_dispersion_imag
_atom_type_scat_source
C C 0.0033 0.0016 'International Tables Vol C Tables 4.2.6.8 and 6.1.1.4'
H H 0.0000 0.0000 'International Tables Vol C Tables 4.2.6.8 and 6.1.1.4'
Cl Cl 0.1484 0.1585 'International Tables Vol C Tables 4.2.6.8 and 6.1.1.4'
Yb Yb -0.3850 5.5486 'International Tables Vol C Tables 4.2.6.8 and 6.1.1.4'
N N 0.0061 0.0033 'International Tables Vol C Tables 4.2.6.8 and 6.1.1.4'
O O 0.0106 0.0060 'International Tables Vol C Tables 4.2.6.8 and 6.1.1.4'

loop_
_geom_angle_atom_site_label_1
_geom_angle_atom_site_label_2
_geom_angle_atom_site_label_3
_geom_angle
_geom_angle_site_symmetry_1
_geom_angle_site_symmetry_3
O1 C1 C7 119.8(6) . .
O1 C1 C2 114.6(6) . .
C7 C1 C2 125.3(6) . .
O1 C1 Yb1 38.5(3) . .
C7 C1 Yb1 156.3(5) . .
C2 C1 Yb1 76.4(4) . .
O2 C2 C3 120.3(7) . .
O2 C2 C1 113.2(6) . .
C3 C2 C1 126.5(7) . .
O2 C2 Yb1 36.2(3) . .
C3 C2 Yb1 156.4(5) . .
C1 C2 Yb1 77.1(4) . .
C4 C3 C2 130.0(7) . .
C4 C3 Cl1 117.9(5) . .
C2 C3 Cl1 111.9(5) . .
C5 C4 C3 128.9(7) . .
C5 C4 Cl2 116.4(6) . .
C3 C4 Cl2 114.7(6) . .
C4 C5 C6 127.5(7) . .
C4 C5 Cl3 116.0(5) . .
C6 C5 Cl3 116.5(5) . .
C7 C6 C5 128.5(7) . .
C7 C6 Cl4 116.1(6) . .
C5 C6 Cl4 115.4(5) . .
C6 C7 C1 130.2(7) . .
C6 C7 Cl5 117.7(6) . .
C1 C7 Cl5 112.1(5) . .
O3 C8 C14 120.7(7) . .
O3 C8 C9 113.5(7) . .
C14 C8 C9 125.7(6) . .
O3 C8 Yb1 41.7(3) . .
C14 C8 Yb1 148.8(5) . .
C9 C8 Yb1 77.2(4) . .
O4 C9 C10 120.0(8) . .
O4 C9 C8 114.5(6) . .
C10 C9 C8 125.0(7) . .
O4 C9 Yb1 40.9(3) . .
C10 C9 Yb1 159.2(6) . .
C8 C9 Yb1 75.5(4) . .
C11 C10 C9 128.9(8) . .
C11 C10 Cl6 118.2(6) . .
C9 C10 Cl6 112.8(6) . .
C12 C11 C10 128.9(7) . .
C12 C11 Cl7 116.1(6) . .
C10 C11 Cl7 115.0(7) . .
C13 C12 C11 127.3(7) . .
C13 C12 Cl8 116.8(7) . .
C11 C12 Cl8 115.8(6) . .
C12 C13 C14 128.7(8) . .
C12 C13 Cl9 116.0(6) . .
C14 C13 Cl9 115.3(7) . .
C13 C14 C8 129.5(8) . .
C13 C14 Cl10 117.0(6) . .
C8 C14 Cl10 113.2(6) . .
O5 C15 C21 120.2(6) . .
O5 C15 C16 114.1(6) . .
C21 C15 C16 125.7(6) . .
O5 C15 Yb1 37.5(3) . .
C21 C15 Yb1 157.6(5) . .
C16 C15 Yb1 76.6(4) . .
O6 C16 C17 118.3(6) . .
O6 C16 C15 115.3(6) . .
C17 C16 C15 126.4(6) . .
O6 C16 Yb1 38.9(3) . .
C17 C16 Yb1 157.1(5) . .
C15 C16 Yb1 76.4(4) . .
C18 C17 C16 130.8(6) . .
C18 C17 Cl11 117.8(5) . .
C16 C17 Cl11 111.3(5) . .
C17 C18 C19 128.8(6) . .
C17 C18 Cl12 115.6(6) . .
C19 C18 Cl12 115.5(5) . .
C20 C19 C18 127.6(6) . .
C20 C19 Cl13 116.2(5) . .
C18 C19 Cl13 116.2(5) . .
C19 C20 C21 129.7(7) . .
C19 C20 Cl14 116.0(5) . .
C21 C20 Cl14 114.4(5) . .
C20 C21 C15 130.7(6) . .
C20 C21 Cl15 117.5(5) . .
C15 C21 Cl15 111.8(5) . .
O7 C22 N1 126.8(8) . .
O7 C22 H22 116.6 . .
N1 C22 H22 116.6 . .
N1 C23 H23A 109.5 . .
N1 C23 H23B 109.5 . .
H23A C23 H23B 109.5 . .
N1 C23 H23C 109.5 . .
H23A C23 H23C 109.5 . .
H23B C23 H23C 109.5 . .
N1 C24 H24A 109.5 . .
N1 C24 H24B 109.5 . .
H24A C24 H24B 109.5 . .
N1 C24 H24C 109.5 . .
H24A C24 H24C 109.5 . .
H24B C24 H24C 109.5 . .
O7 Yb1 O8 147.93(19) . .
O7 Yb1 O5 81.27(19) . .
O8 Yb1 O5 81.49(19) . .
O7 Yb1 O2 98.2(2) . .
O8 Yb1 O2 77.4(2) . .
O5 Yb1 O2 138.05(17) . .
O7 Yb1 O3 76.88(18) . .
O8 Yb1 O3 127.4(2) . .
O5 Yb1 O3 83.48(17) . .
O2 Yb1 O3 137.64(18) . .
O7 Yb1 O6 73.32(18) . .
O8 Yb1 O6 75.03(19) . .
O5 Yb1 O6 66.34(16) . .
O2 Yb1 O6 73.32(17) . .
O3 Yb1 O6 140.06(17) . .
O7 Yb1 O4 139.25(18) . .
O8 Yb1 O4 71.99(19) . .
O5 Yb1 O4 106.73(17) . .
O2 Yb1 O4 100.6(2) . .
O3 Yb1 O4 64.88(19) . .
O6 Yb1 O4 146.98(19) . .
O7 Yb1 O1 82.12(18) . .
O8 Yb1 O1 122.18(18) . .
O5 Yb1 O1 153.63(17) . .
O2 Yb1 O1 64.80(17) . .
O3 Yb1 O1 72.88(17) . .
O6 Yb1 O1 127.22(17) . .
O4 Yb1 O1 73.91(17) . .
O7 Yb1 C25' 135.9(3) . .
O8 Yb1 C25' 21.5(3) . .
O5 Yb1 C25' 94.7(3) . .
O2 Yb1 C25' 56.9(3) . .
O3 Yb1 C25' 146.7(3) . .
O6 Yb1 C25' 65.1(3) . .
O4 Yb1 C25' 84.2(3) . .
O1 Yb1 C25' 111.5(3) . .
O7 Yb1 C8 92.28(19) . .
O8 Yb1 C8 117.3(2) . .
O5 Yb1 C8 100.27(17) . .
O2 Yb1 C8 121.60(17) . .
O3 Yb1 C8 21.25(18) . .
O6 Yb1 C8 161.28(18) . .
O4 Yb1 C8 47.2(2) . .
O1 Yb1 C8 60.10(17) . .
C25' Yb1 C8 131.3(3) . .
O7 Yb1 C9 118.7(2) . .
O8 Yb1 C9 92.5(2) . .
O5 Yb1 C9 109.08(17) . .
O2 Yb1 C9 107.71(18) . .
O3 Yb1 C9 46.77(19) . .
O6 Yb1 C9 167.1(2) . .
O4 Yb1 C9 20.62(19) . .
O1 Yb1 C9 62.32(17) . .
C25' Yb1 C9 104.3(3) . .
C8 Yb1 C9 27.2(2) . .
O7 Yb1 C15 76.63(18) . .
O8 Yb1 C15 78.06(18) . .
O5 Yb1 C15 19.61(16) . .
O2 Yb1 C15 119.16(17) . .
O3 Yb1 C15 100.84(17) . .
O6 Yb1 C15 46.73(16) . .
O4 Yb1 C15 122.62(17) . .
O1 Yb1 C15 158.72(17) . .
C25' Yb1 C15 85.1(3) . .
C8 Yb1 C15 119.17(17) . .
C9 Yb1 C15 128.19(17) . .
C22 N1 C23 124.9(7) . .
C22 N1 C24 119.0(7) . .
C23 N1 C24 115.5(7) . .
C25 N2 C26' 61.4(10) . .
C25 N2 C26 127.2(11) . .
C26' N2 C26 170.5(12) . .
C25 N2 C25' 62.8(10) . .
C26' N2 C25' 122.4(10) . .
C26 N2 C25' 67.0(10) . .
C25 N2 C27' 175.1(12) . .
C26' N2 C27' 123.4(11) . .
C26 N2 C27' 47.9(10) . .
C25' N2 C27' 112.7(11) . .
C25 N2 C27 114.4(11) . .
C26' N2 C27 53.5(10) . .
C26 N2 C27 117.2(11) . .
C25' N2 C27 173.4(11) . .
C27' N2 C27 70.3(10) . .
C1 O1 Yb1 122.1(4) . .
C2 O2 Yb1 124.9(5) . .
C8 O3 Yb1 117.1(4) . .
C9 O4 Yb1 118.5(5) . .
C15 O5 Yb1 122.8(4) . .
C16 O6 Yb1 121.4(4) . .
C22 O7 Yb1 134.7(6) . .
C25' O8 C25 65.6(10) . .
C25' O8 Yb1 117.8(8) . .
C25 O8 Yb1 145.1(7) . .
O8 C25 N2 116.2(12) . .
O8 C25 H25 121.9 . .
N2 C25 H25 121.9 . .
N2 C26 H26A 109.5 . .
N2 C26 H26B 109.5 . .
N2 C26 H26C 109.5 . .
N2 C27 H27A 109.5 . .
N2 C27 H27B 109.5 . .
N2 C27 H27C 109.5 . .
O8 C25' N2 115.1(11) . .
O8 C25' Yb1 40.6(6) . .
N2 C25' Yb1 144.0(8) . .
O8 C25' H25' 122.5 . .
N2 C25' H25' 122.5 . .
Yb1 C25' H25' 87.3 . .
N2 C26' H26D 109.5 . .
N2 C26' H26E 109.5 . .
H26D C26' H26E 109.5 . .
N2 C26' H26F 109.5 . .
H26D C26' H26F 109.5 . .
H26E C26' H26F 109.5 . .
N2 C27' H27D 109.5 . .
N2 C27' H27E 109.5 . .
H27D C27' H27E 109.5 . .
N2 C27' H27F 109.5 . .
H27D C27' H27F 109.5 . .
H27E C27' H27F 109.5 . .
C29 N3 C29 180.0(16) 3_656 .
C29 N3 C30 70.7(19) 3_656 3_656
C29 N3 C30 109.3(19) . 3_656
C29 N3 C30 109.3(19) 3_656 .
C29 N3 C30 70.7(19) . .
C30 N3 C30 180.0(19) 3_656 .
C29 N3 C28 126.9(18) 3_656 3_656
C29 N3 C28 53.1(18) . 3_656
C30 N3 C28 56.3(15) 3_656 3_656
C30 N3 C28 123.7(15) . 3_656
C29 N3 C28 53.1(18) 3_656 .
C29 N3 C28 126.9(18) . .
C30 N3 C28 123.7(15) 3_656 .
C30 N3 C28 56.3(15) . .
C28 N3 C28 180(2) 3_656 .
C29 C28 N3 61.1(19) 3_656 .
O9 C29 C28 169(4) . 3_656
O9 C29 N3 104(3) . .
C28 C29 N3 65.8(15) 3_656 .
O9 C29 C30 48(2) . .
C28 C29 C30 122(2) 3_656 .
N3 C29 C30 55.9(16) . .
N3 C30 C29 53.3(14) . .

loop_
_geom_bond_atom_site_label_1
_geom_bond_atom_site_label_2
_geom_bond_distance
_geom_bond_site_symmetry_2
C1 O1 1.257(8) .
C1 C7 1.419(10) .
C1 C2 1.468(10) .
C1 Yb1 3.207(7) .
C2 O2 1.267(9) .
C2 C3 1.407(9) .
C2 Yb1 3.197(7) .
C3 C4 1.403(10) .
C3 Cl1 1.724(8) .
C4 C5 1.395(10) .
C4 Cl2 1.735(7) .
C5 C6 1.416(10) .
C5 Cl3 1.737(7) .
C6 C7 1.392(10) .
C6 Cl4 1.724(7) .
C7 Cl5 1.736(7) .
C8 O3 1.268(8) .
C8 C14 1.410(11) .
C8 C9 1.471(11) .
C8 Yb1 3.115(7) .
C9 O4 1.257(9) .
C9 C10 1.422(10) .
C9 Yb1 3.137(7) .
C10 C11 1.400(11) .
C10 Cl6 1.730(9) .
C11 C12 1.398(12) .
C11 Cl7 1.736(8) .
C12 C13 1.388(12) .
C12 Cl8 1.743(7) .
C13 C14 1.409(10) .
C13 Cl9 1.726(8) .
C14 Cl10 1.730(9) .
C15 O5 1.264(8) .
C15 C21 1.420(9) .
C15 C16 1.476(9) .
C15 Yb1 3.164(7) .
C16 O6 1.253(8) .
C16 C17 1.431(9) .
C16 Yb1 3.165(7) .
C17 C18 1.392(10) .
C17 Cl11 1.736(7) .
C18 C19 1.410(10) .
C18 Cl12 1.727(7) .
C19 C20 1.400(10) .
C19 Cl13 1.734(7) .
C20 C21 1.400(10) .
C20 Cl14 1.742(7) .
C21 Cl15 1.744(7) .
C22 O7 1.227(10) .
C22 N1 1.280(10) .
C22 H22 0.9500 .
C23 N1 1.448(10) .
C23 H23A 0.9800 .
C23 H23B 0.9800 .
C23 H23C 0.9800 .
C24 N1 1.474(10) .
C24 H24A 0.9800 .
C24 H24B 0.9800 .
C24 H24C 0.9800 .
Yb1 O7 2.273(5) .
Yb1 O8 2.281(6) .
Yb1 O5 2.295(5) .
Yb1 O2 2.299(5) .
Yb1 O3 2.326(5) .
Yb1 O6 2.327(5) .
Yb1 O4 2.337(5) .
Yb1 O1 2.357(5) .
Yb1 C25' 3.098(14) .
N2 C25 1.332(15) .
N2 C26' 1.348(16) .
N2 C26 1.351(16) .
N2 C25' 1.377(16) .
N2 C27' 1.488(17) .
N2 C27 1.535(19) .
O8 C25' 1.286(14) .
O8 C25 1.316(17) .
C25 H25 0.9500 .
C26 H26A 0.9800 .
C26 H26B 0.9800 .
C26 H26C 0.9800 .
C27 H27A 0.9800 .
C27 H27B 0.9800 .
C27 H27C 0.9800 .
C25' H25' 0.9500 .
C26' H26D 0.9800 .
C26' H26E 0.9800 .
C26' H26F 0.9800 .
C27' H27D 0.9800 .
C27' H27E 0.9800 .
C27' H27F 0.9800 .
N3 C29 1.42(3) 3_656
N3 C29 1.42(3) .
N3 C30 1.46(3) 3_656
N3 C30 1.46(3) .
N3 C28 1.48(2) 3_656
N3 C28 1.48(2) .
C28 C29 1.30(4) 3_656
O9 C29 1.25(4) .
C29 C28 1.30(4) 3_656
C29 C30 1.67(5) .

loop_
_geom_torsion_atom_site_label_1
_geom_torsion_atom_site_label_2
_geom_torsion_atom_site_label_3
_geom_torsion_atom_site_label_4
_geom_torsion
_geom_torsion_site_symmetry_1
_geom_torsion_site_symmetry_4
O1 C1 C2 O2 -7.4(9) . .
C7 C1 C2 O2 166.7(7) . .
Yb1 C1 C2 O2 -2.6(5) . .
O1 C1 C2 C3 174.0(7) . .
C7 C1 C2 C3 -11.9(12) . .
Yb1 C1 C2 C3 178.8(8) . .
O1 C1 C2 Yb1 -4.7(5) . .
C7 C1 C2 Yb1 169.4(7) . .
O2 C2 C3 C4 174.6(8) . .
C1 C2 C3 C4 -6.9(14) . .
Yb1 C2 C3 C4 170.1(9) . .
O2 C2 C3 Cl1 -1.2(10) . .
C1 C2 C3 Cl1 177.3(6) . .
Yb1 C2 C3 Cl1 -5.7(16) . .
C2 C3 C4 C5 11.0(15) . .
Cl1 C3 C4 C5 -173.4(7) . .
C2 C3 C4 Cl2 -169.5(7) . .
Cl1 C3 C4 Cl2 6.1(9) . .
C3 C4 C5 C6 3.7(13) . .
Cl2 C4 C5 C6 -175.8(6) . .
C3 C4 C5 Cl3 -179.4(7) . .
Cl2 C4 C5 Cl3 1.1(8) . .
C4 C5 C6 C7 -10.8(12) . .
Cl3 C5 C6 C7 172.3(6) . .
C4 C5 C6 Cl4 170.3(6) . .
Cl3 C5 C6 Cl4 -6.6(7) . .
C5 C6 C7 C1 -3.8(13) . .
Cl4 C6 C7 C1 175.1(6) . .
C5 C6 C7 Cl5 179.1(6) . .
Cl4 C6 C7 Cl5 -2.0(8) . .
O1 C1 C7 C6 -167.3(7) . .
C2 C1 C7 C6 18.9(12) . .
Yb1 C1 C7 C6 172.4(8) . .
O1 C1 C7 Cl5 9.9(9) . .
C2 C1 C7 Cl5 -163.9(6) . .
Yb1 C1 C7 Cl5 -10.3(15) . .
O3 C8 C9 O4 8.1(9) . .
C14 C8 C9 O4 -169.6(7) . .
Yb1 C8 C9 O4 -13.0(5) . .
O3 C8 C9 C10 -163.0(6) . .
C14 C8 C9 C10 19.3(11) . .
Yb1 C8 C9 C10 175.9(7) . .
O3 C8 C9 Yb1 21.0(5) . .
C14 C8 C9 Yb1 -156.6(7) . .
O4 C9 C10 C11 166.0(7) . .
C8 C9 C10 C11 -23.4(12) . .
Yb1 C9 C10 C11 145.4(11) . .
O4 C9 C10 Cl6 -11.4(9) . .
C8 C9 C10 Cl6 159.3(6) . .
Yb1 C9 C10 Cl6 -31.9(16) . .
C9 C10 C11 C12 -0.4(13) . .
Cl6 C10 C11 C12 176.8(6) . .
C9 C10 C11 Cl7 -177.9(6) . .
Cl6 C10 C11 Cl7 -0.7(8) . .
C10 C11 C12 C13 16.5(13) . .
Cl7 C11 C12 C13 -166.1(6) . .
C10 C11 C12 Cl8 -163.7(7) . .
Cl7 C11 C12 Cl8 13.7(8) . .
C11 C12 C13 C14 -1.8(12) . .
Cl8 C12 C13 C14 178.4(6) . .
C11 C12 C13 Cl9 176.9(6) . .
Cl8 C12 C13 Cl9 -2.9(8) . .
C12 C13 C14 C8 -16.8(13) . .
Cl9 C13 C14 C8 164.4(6) . .
C12 C13 C14 Cl10 169.5(6) . .
Cl9 C13 C14 Cl10 -9.3(8) . .
O3 C8 C14 C13 -171.1(7) . .
C9 C8 C14 C13 6.4(12) . .
Yb1 C8 C14 C13 -125.2(9) . .
O3 C8 C14 Cl10 2.8(9) . .
C9 C8 C14 Cl10 -179.7(5) . .
Yb1 C8 C14 Cl10 48.7(11) . .
O5 C15 C16 O6 -1.2(9) . .
C21 C15 C16 O6 177.5(6) . .
Yb1 C15 C16 O6 -0.3(5) . .
O5 C15 C16 C17 177.3(6) . .
C21 C15 C16 C17 -4.1(11) . .
Yb1 C15 C16 C17 178.2(7) . .
O5 C15 C16 Yb1 -0.9(5) . .
C21 C15 C16 Yb1 177.7(7) . .
O6 C16 C17 C18 179.3(7) . .
C15 C16 C17 C18 0.9(12) . .
Yb1 C16 C17 C18 176.4(8) . .
O6 C16 C17 Cl11 -0.3(8) . .
C15 C16 C17 Cl11 -178.8(5) . .
Yb1 C16 C17 Cl11 -3.3(14) . .
C16 C17 C18 C19 4.5(13) . .
Cl11 C17 C18 C19 -175.8(6) . .
C16 C17 C18 Cl12 -176.7(6) . .
Cl11 C17 C18 Cl12 3.0(7) . .
C17 C18 C19 C20 -4.2(12) . .
Cl12 C18 C19 C20 177.0(6) . .
C17 C18 C19 Cl13 175.0(6) . .
Cl12 C18 C19 Cl13 -3.8(7) . .
C18 C19 C20 C21 -1.0(13) . .
Cl13 C19 C20 C21 179.8(6) . .
C18 C19 C20 Cl14 -179.0(6) . .
Cl13 C19 C20 Cl14 1.7(8) . .
C19 C20 C21 C15 3.0(13) . .
Cl14 C20 C21 C15 -179.0(6) . .
C19 C20 C21 Cl15 -176.5(6) . .
Cl14 C20 C21 Cl15 1.6(8) . .
O5 C15 C21 C20 179.6(7) . .
C16 C15 C21 C20 1.0(12) . .
Yb1 C15 C21 C20 175.2(8) . .
O5 C15 C21 Cl15 -0.9(9) . .
C16 C15 C21 Cl15 -179.5(5) . .
Yb1 C15 C21 Cl15 -5.3(15) . .
O3 C8 Yb1 O7 43.2(5) . .
C14 C8 Yb1 O7 -25.0(10) . .
C9 C8 Yb1 O7 -166.5(4) . .
O3 C8 Yb1 O8 -124.0(5) . .
C14 C8 Yb1 O8 167.8(9) . .
C9 C8 Yb1 O8 26.3(4) . .
O3 C8 Yb1 O5 -38.3(6) . .
C14 C8 Yb1 O5 -106.5(10) . .
C9 C8 Yb1 O5 112.0(4) . .
O3 C8 Yb1 O2 144.3(5) . .
C14 C8 Yb1 O2 76.1(10) . .
C9 C8 Yb1 O2 -65.4(4) . .
C14 C8 Yb1 O3 -68.2(10) . .
C9 C8 Yb1 O3 150.3(7) . .
O3 C8 Yb1 O6 4.3(9) . .
C14 C8 Yb1 O6 -63.9(12) . .
C9 C8 Yb1 O6 154.6(5) . .
O3 C8 Yb1 O4 -141.7(6) . .
C14 C8 Yb1 O4 150.1(11) . .
C9 C8 Yb1 O4 8.6(3) . .
O3 C8 Yb1 O1 122.8(6) . .
C14 C8 Yb1 O1 54.6(9) . .
C9 C8 Yb1 O1 -86.9(4) . .
O3 C8 Yb1 C25' -144.0(6) . .
C14 C8 Yb1 C25' 147.8(10) . .
C9 C8 Yb1 C25' 6.3(6) . .
O3 C8 Yb1 C9 -150.3(7) . .
C14 C8 Yb1 C9 141.5(11) . .
O3 C8 Yb1 C15 -32.7(6) . .
C14 C8 Yb1 C15 -100.9(10) . .
C9 C8 Yb1 C15 117.6(4) . .
O4 C9 Yb1 O7 177.2(5) . .
C10 C9 Yb1 O7 -155.1(13) . .
C8 C9 Yb1 O7 15.4(4) . .
O4 C9 Yb1 O8 5.0(5) . .
C10 C9 Yb1 O8 32.7(14) . .
C8 C9 Yb1 O8 -156.8(4) . .
O4 C9 Yb1 O5 86.9(5) . .
C10 C9 Yb1 O5 114.6(13) . .
C8 C9 Yb1 O5 -74.9(4) . .
O4 C9 Yb1 O2 -72.6(5) . .
C10 C9 Yb1 O2 -44.9(14) . .
C8 C9 Yb1 O2 125.6(4) . .
O4 C9 Yb1 O3 147.5(6) . .
C10 C9 Yb1 O3 175.2(14) . .
C8 C9 Yb1 O3 -14.3(4) . .
O4 C9 Yb1 O6 20.0(11) . .
C10 C9 Yb1 O6 47.7(18) . .
C8 C9 Yb1 O6 -141.8(7) . .
C10 C9 Yb1 O4 27.7(12) . .
C8 C9 Yb1 O4 -161.8(7) . .
O4 C9 Yb1 O1 -120.4(6) . .
C10 C9 Yb1 O1 -92.7(13) . .
C8 C9 Yb1 O1 77.8(4) . .
O4 C9 Yb1 C25' -13.3(6) . .
C10 C9 Yb1 C25' 14.4(14) . .
C8 C9 Yb1 C25' -175.1(4) . .
O4 C9 Yb1 C8 161.8(7) . .
C10 C9 Yb1 C8 -170.5(16) . .
O4 C9 Yb1 C15 81.8(6) . .
C10 C9 Yb1 C15 109.5(13) . .
C8 C9 Yb1 C15 -80.0(4) . .
O5 C15 Yb1 O7 -101.7(5) . .
C21 C15 Yb1 O7 -95.4(12) . .
C16 C15 Yb1 O7 79.7(4) . .
O5 C15 Yb1 O8 98.2(5) . .
C21 C15 Yb1 O8 104.5(13) . .
C16 C15 Yb1 O8 -80.4(4) . .
C21 C15 Yb1 O5 6.2(10) . .
C16 C15 Yb1 O5 -178.6(7) . .
O5 C15 Yb1 O2 166.3(5) . .
C21 C15 Yb1 O2 172.6(12) . .
C16 C15 Yb1 O2 -12.3(4) . .
O5 C15 Yb1 O3 -28.1(6) . .
C21 C15 Yb1 O3 -21.9(13) . .
C16 C15 Yb1 O3 153.3(4) . .
O5 C15 Yb1 O6 178.8(6) . .
C21 C15 Yb1 O6 -175.0(13) . .
C16 C15 Yb1 O6 0.2(3) . .
O5 C15 Yb1 O4 38.9(6) . .
C21 C15 Yb1 O4 45.1(13) . .
C16 C15 Yb1 O4 -139.7(4) . .
O5 C15 Yb1 O1 -98.6(6) . .
C21 C15 Yb1 O1 -92.3(13) . .
C16 C15 Yb1 O1 82.8(6) . .
O5 C15 Yb1 C25' 118.8(6) . .
C21 C15 Yb1 C25' 125.0(13) . .
C16 C15 Yb1 C25' -59.8(4) . .
O5 C15 Yb1 C8 -16.6(6) . .
C21 C15 Yb1 C8 -10.3(13) . .
C16 C15 Yb1 C8 164.8(4) . .
O5 C15 Yb1 C9 14.5(6) . .
C21 C15 Yb1 C9 20.7(13) . .
C16 C15 Yb1 C9 -164.2(4) . .
O7 C22 N1 C23 -171.2(9) . .
O7 C22 N1 C24 0.3(14) . .
C7 C1 O1 Yb1 -167.1(5) . .
C2 C1 O1 Yb1 7.4(8) . .
O7 Yb1 O1 C1 -106.9(5) . .
O8 Yb1 O1 C1 50.5(6) . .
O5 Yb1 O1 C1 -158.3(5) . .
O2 Yb1 O1 C1 -4.0(5) . .
O3 Yb1 O1 C1 174.4(5) . .
O6 Yb1 O1 C1 -44.9(6) . .
O4 Yb1 O1 C1 106.4(5) . .
C25' Yb1 O1 C1 29.5(6) . .
C8 Yb1 O1 C1 155.9(6) . .
C9 Yb1 O1 C1 124.8(6) . .
C15 Yb1 O1 C1 -110.0(6) . .
C3 C2 O2 Yb1 -177.0(5) . .
C1 C2 O2 Yb1 4.3(9) . .
O7 Yb1 O2 C2 76.5(6) . .
O8 Yb1 O2 C2 -135.8(6) . .
O5 Yb1 O2 C2 162.6(5) . .
O3 Yb1 O2 C2 -2.9(8) . .
O6 Yb1 O2 C2 146.3(7) . .
O4 Yb1 O2 C2 -67.1(6) . .
O1 Yb1 O2 C2 -0.7(6) . .
C25' Yb1 O2 C2 -142.9(7) . .
C8 Yb1 O2 C2 -21.3(7) . .
C9 Yb1 O2 C2 -47.1(7) . .
C15 Yb1 O2 C2 155.7(6) . .
C14 C8 O3 Yb1 146.0(5) . .
C9 C8 O3 Yb1 -31.8(7) . .
O7 Yb1 O3 C8 -135.4(6) . .
O8 Yb1 O3 C8 68.1(6) . .
O5 Yb1 O3 C8 142.1(6) . .
O2 Yb1 O3 C8 -47.6(7) . .
O6 Yb1 O3 C8 -177.9(5) . .
O4 Yb1 O3 C8 30.2(5) . .
O1 Yb1 O3 C8 -49.7(5) . .
C25' Yb1 O3 C8 53.5(8) . .
C9 Yb1 O3 C8 18.1(5) . .
C15 Yb1 O3 C8 151.3(5) . .
C10 C9 O4 Yb1 -169.0(5) . .
C8 C9 O4 Yb1 19.4(8) . .
O7 Yb1 O4 C9 -3.7(7) . .
O8 Yb1 O4 C9 -174.7(6) . .
O5 Yb1 O4 C9 -99.8(5) . .
O2 Yb1 O4 C9 112.3(5) . .
O3 Yb1 O4 C9 -25.6(5) . .
O6 Yb1 O4 C9 -172.0(4) . .
O1 Yb1 O4 C9 52.7(5) . .
C25' Yb1 O4 C9 167.0(6) . .
C8 Yb1 O4 C9 -11.2(5) . .
C15 Yb1 O4 C9 -112.5(5) . .
C21 C15 O5 Yb1 -177.3(5) . .
C16 C15 O5 Yb1 1.5(8) . .
O7 Yb1 O5 C15 74.6(5) . .
O8 Yb1 O5 C15 -78.3(5) . .
O2 Yb1 O5 C15 -18.0(7) . .
O3 Yb1 O5 C15 152.2(5) . .
O6 Yb1 O5 C15 -1.0(5) . .
O4 Yb1 O5 C15 -146.5(5) . .
O1 Yb1 O5 C15 126.1(5) . .
C25' Yb1 O5 C15 -61.2(6) . .
C8 Yb1 O5 C15 165.3(5) . .
C9 Yb1 O5 C15 -168.0(5) . .
C17 C16 O6 Yb1 -178.2(4) . .
C15 C16 O6 Yb1 0.4(8) . .
O7 Yb1 O6 C16 -87.4(5) . .
O8 Yb1 O6 C16 87.3(5) . .
O5 Yb1 O6 C16 0.2(5) . .
O2 Yb1 O6 C16 168.4(6) . .
O3 Yb1 O6 C16 -44.0(7) . .
O4 Yb1 O6 C16 84.6(6) . .
O1 Yb1 O6 C16 -153.4(5) . .
C25' Yb1 O6 C16 107.7(6) . .
C8 Yb1 O6 C16 -46.4(9) . .
C9 Yb1 O6 C16 71.8(10) . .
C15 Yb1 O6 C16 -0.2(5) . .
N1 C22 O7 Yb1 -135.5(8) . .
O8 Yb1 O7 C22 130.6(7) . .
O5 Yb1 O7 C22 72.4(8) . .
O2 Yb1 O7 C22 -150.0(7) . .
O3 Yb1 O7 C22 -12.9(7) . .
O6 Yb1 O7 C22 140.2(8) . .
O4 Yb1 O7 C22 -33.1(9) . .
O1 Yb1 O7 C22 -87.0(8) . .
C25' Yb1 O7 C22 160.1(8) . .
C8 Yb1 O7 C22 -27.6(8) . .
C9 Yb1 O7 C22 -34.6(8) . .
C15 Yb1 O7 C22 91.8(8) . .
O7 Yb1 O8 C25' 68.9(9) . .
O5 Yb1 O8 C25' 127.1(8) . .
O2 Yb1 O8 C25' -16.4(8) . .
O3 Yb1 O8 C25' -157.9(8) . .
O6 Yb1 O8 C25' 59.4(8) . .
O4 Yb1 O8 C25' -122.1(8) . .
O1 Yb1 O8 C25' -65.4(8) . .
C8 Yb1 O8 C25' -135.7(8) . .
C9 Yb1 O8 C25' -124.0(8) . .
C15 Yb1 O8 C25' 107.5(8) . .
O7 Yb1 O8 C25 155.6(13) . .
O5 Yb1 O8 C25 -146.2(14) . .
O2 Yb1 O8 C25 70.3(13) . .
O3 Yb1 O8 C25 -71.3(14) . .
O6 Yb1 O8 C25 146.1(14) . .
O4 Yb1 O8 C25 -35.5(13) . .
O1 Yb1 O8 C25 21.2(14) . .
C25' Yb1 O8 C25 86.7(15) . .
C8 Yb1 O8 C25 -49.0(14) . .
C9 Yb1 O8 C25 -37.3(14) . .
C15 Yb1 O8 C25 -165.9(14) . .
C25' O8 C25 N2 -4.8(11) . .
Yb1 O8 C25 N2 -109.1(13) . .
C26' N2 C25 O8 170.1(17) . .
C26 N2 C25 O8 -15(2) . .
C25' N2 C25 O8 4.6(10) . .
C27' N2 C25 O8 -18(15) . .
C27 N2 C25 O8 178.0(12) . .
C25 O8 C25' N2 4.6(10) . .
Yb1 O8 C25' N2 145.8(8) . .
C25 O8 C25' Yb1 -141.2(9) . .
C25 N2 C25' O8 -4.7(10) . .
C26' N2 C25' O8 -19.8(17) . .
C26 N2 C25' O8 158.7(15) . .
C27' N2 C25' O8 173.3(12) . .
C27 N2 C25' O8 -71(10) . .
C25 N2 C25' Yb1 33.9(13) . .
C26' N2 C25' Yb1 19(2) . .
C26 N2 C25' Yb1 -162.7(17) . .
C27' N2 C25' Yb1 -148.1(14) . .
C27 N2 C25' Yb1 -32(10) . .
O7 Yb1 C25' O8 -134.6(7) . .
O5 Yb1 C25' O8 -52.3(8) . .
O2 Yb1 C25' O8 160.8(9) . .
O3 Yb1 C25' O8 32.9(11) . .
O6 Yb1 C25' O8 -113.5(8) . .
O4 Yb1 C25' O8 54.0(8) . .
O1 Yb1 C25' O8 124.2(7) . .
C8 Yb1 C25' O8 55.7(9) . .
C9 Yb1 C25' O8 58.7(8) . .
C15 Yb1 C25' O8 -69.5(8) . .
O7 Yb1 C25' N2 165.2(12) . .
O8 Yb1 C25' N2 -60.2(14) . .
O5 Yb1 C25' N2 -112.5(14) . .
O2 Yb1 C25' N2 100.6(15) . .
O3 Yb1 C25' N2 -27.3(18) . .
O6 Yb1 C25' N2 -173.7(16) . .
O4 Yb1 C25' N2 -6.1(14) . .
O1 Yb1 C25' N2 64.0(15) . .
C8 Yb1 C25' N2 -4.4(17) . .
C9 Yb1 C25' N2 -1.4(15) . .
C15 Yb1 C25' N2 -129.7(15) . .
C29 N3 C28 C29 180.000(18) . 3_656
C30 N3 C28 C29 -5(2) 3_656 3_656
C30 N3 C28 C29 175(2) . 3_656
C28 N3 C28 C29 139(22) 3_656 3_656
C29 N3 C29 O9 102(100) 3_656 .
C30 N3 C29 O9 -173.1(19) 3_656 .
C30 N3 C29 O9 6.9(19) . .
C28 N3 C29 O9 -177(3) 3_656 .
C28 N3 C29 O9 3(3) . .
C29 N3 C29 C28 -81(100) 3_656 3_656
C30 N3 C29 C28 4(2) 3_656 3_656
C30 N3 C29 C28 -176(2) . 3_656
C28 N3 C29 C28 180.000(15) . 3_656
C29 N3 C29 C30 95(100) 3_656 .
C30 N3 C29 C30 180.000(14) 3_656 .
C28 N3 C29 C30 175.8(19) 3_656 .
C28 N3 C29 C30 -4.2(19) . .
C29 N3 C30 C29 180.000(14) 3_656 .
C30 N3 C30 C29 -102(100) 3_656 .
C28 N3 C30 C29 -4.1(18) 3_656 .
C28 N3 C30 C29 175.9(18) . .
O9 C29 C30 N3 -171(2) . .
C28 C29 C30 N3 5(2) 3_656 .
